data_1502793
loop_
_publ_author_name
'Zou, Guo-An'
'Ding, Gang'
'Su, Zhi-Heng'
'Yang, Jun-Shan'
'Zhang, Hone-Wu'
'Peng, Chao-Zhong'
'Aisa, Haiji Akber'
'Zou, Zhong-Mei'

_publ_section_title
;
 Lactonecembranoids from Croton laevigatus.
;
_journal_issue 4
_journal_name_full 'Journal of natural products'
_journal_page_first 792
_journal_page_last 795
_journal_paper_doi 10.1021/np100044t
_journal_volume 73
_journal_year 2010
_chemical_formula_moiety 'C20 H30 O3'
_chemical_formula_sum 'C20 H30 O3'
_chemical_formula_weight 318.44
_chemical_name_systematic
; 
 ? 
;
_space_group_IT_number 15
_symmetry_cell_setting monoclinic
_symmetry_space_group_name_Hall '-C 2yc'
_symmetry_space_group_name_H-M 'C 1 2/c 1'
_atom_sites_solution_hydrogens geom
_atom_sites_solution_primary direct
_atom_sites_solution_secondary difmap
_audit_creation_method SHELXL-97
_cell_angle_alpha 90.00
_cell_angle_beta 123.19(3)
_cell_angle_gamma 90.00
_cell_formula_units_Z 8
_cell_length_a 23.345(5)
_cell_length_b 10.440(2)
_cell_length_c 17.519(4)
_cell_measurement_reflns_used 406
_cell_measurement_temperature 173(2)
_cell_measurement_theta_max 27.48
_cell_measurement_theta_min 2.17
_cell_volume 3573.2(18)
_computing_cell_refinement 'CrystalClear (Rigaku Inc., 2008)'
_computing_data_collection 'CrystalClear (Rigaku Inc., 2008)'
_computing_data_reduction 'CrystalClear (Rigaku Inc., 2008)'
_computing_molecular_graphics 'XP in Siemens SHELXTL (Sheldrick, 1994)'
_computing_publication_material 'SHELX97 (Sheldrick, 1997)'
_computing_structure_refinement 'SHELXL-97 (Sheldrick, 1997)'
_computing_structure_solution 'SHELXS-97 (Sheldrick, 1990)'
_diffrn_ambient_temperature 173(2)
_diffrn_measured_fraction_theta_full 0.997
_diffrn_measured_fraction_theta_max 0.997
_diffrn_measurement_device_type 'Saturn724+ CCD'
_diffrn_measurement_method '\w scans at fixed \c = 45\%'
_diffrn_radiation_monochromator graphite
_diffrn_radiation_source 'sealed tube'
_diffrn_radiation_type MoK\a
_diffrn_radiation_wavelength 0.71073
_diffrn_reflns_av_R_equivalents 0.0340
_diffrn_reflns_av_sigmaI/netI 0.0275
_diffrn_reflns_limit_h_max 27
_diffrn_reflns_limit_h_min -27
_diffrn_reflns_limit_k_max 10
_diffrn_reflns_limit_k_min -12
_diffrn_reflns_limit_l_max 20
_diffrn_reflns_limit_l_min -20
_diffrn_reflns_number 11814
_diffrn_reflns_theta_full 25.00
_diffrn_reflns_theta_max 25.00
_diffrn_reflns_theta_min 2.78
_exptl_absorpt_coefficient_mu 0.078
_exptl_absorpt_correction_T_max 0.9831
_exptl_absorpt_correction_T_min 0.9756
_exptl_absorpt_correction_type multi-scan
_exptl_absorpt_process_details 'CrystalClear (Rigaku Inc., 2008)'
_exptl_crystal_colour colorless
_exptl_crystal_density_diffrn 1.184
_exptl_crystal_density_method 'not measured'
_exptl_crystal_description block
_exptl_crystal_F_000 1392
_exptl_crystal_size_max 0.32
_exptl_crystal_size_mid 0.26
_exptl_crystal_size_min 0.22
_refine_diff_density_max 0.318
_refine_diff_density_min -0.312
_refine_diff_density_rms 0.041
_refine_ls_extinction_method none
_refine_ls_goodness_of_fit_ref 1.100
_refine_ls_hydrogen_treatment constr
_refine_ls_matrix_type full
_refine_ls_number_parameters 246
_refine_ls_number_reflns 3144
_refine_ls_number_restraints 72
_refine_ls_restrained_S_all 1.105
_refine_ls_R_factor_all 0.0647
_refine_ls_R_factor_gt 0.0603
_refine_ls_shift/su_max 0.000
_refine_ls_shift/su_mean 0.000
_refine_ls_structure_factor_coef Fsqd
_refine_ls_weighting_details 'calc w=1/[\s^2^(Fo^2^)+(0.0562P)^2^+4.4179P] where P=(Fo^2^+2Fc^2^)/3'
_refine_ls_weighting_scheme calc
_refine_ls_wR_factor_gt 0.1425
_refine_ls_wR_factor_ref 0.1459
_reflns_number_gt 2928
_reflns_number_total 3144
_reflns_threshold_expression >2sigma(I)
_cod_data_source_file np100044t_si_002.cif
_cod_data_source_block sa102
_cod_depositor_comments
;
The following automatic conversions were performed:

'_symmetry_cell_setting' value 'Monoclinic' changed to 'monoclinic'
according to /home/saulius/struct/CIF-dictionaries/cif_core.dic
dictionary named 'cif_core.dic' version 2.4.2 from
2011-04-26.

'_exptl_absorpt_correction_type' value 'Multi-scan'
changed to 'multi-scan' according to
/home/saulius/struct/CIF-dictionaries/cif_core.dic dictionary named
'cif_core.dic' version 2.4.2 from 2011-04-26.

Automatic conversion script
Id: cif_fix_values 1715 2011-07-08 13:25:40Z adriana 
;
_cod_original_cell_volume 3572.9(15)
_cod_original_sg_symbol_H-M C2/c
_cod_database_code 1502793

loop_
_symmetry_equiv_pos_as_xyz
'x, y, z'
'-x, y, -z+1/2'
'x+1/2, y+1/2, z'
'-x+1/2, y+1/2, -z+1/2'
'-x, -y, -z'
'x, -y, z-1/2'
'-x+1/2, -y+1/2, -z'
'x+1/2, -y+1/2, z-1/2'

loop_
_atom_site_label
_atom_site_type_symbol
_atom_site_fract_x
_atom_site_fract_y
_atom_site_fract_z
_atom_site_U_iso_or_equiv
_atom_site_adp_type
_atom_site_occupancy
_atom_site_symmetry_multiplicity
_atom_site_calc_flag
_atom_site_refinement_flags
_atom_site_disorder_assembly
_atom_site_disorder_group
O2 O 0.30272(7) 0.70490(15) 0.19139(10) 0.0458(4) Uani 1 1 d . . .
O3 O 0.24784(7) 0.88548(13) 0.13587(9) 0.0355(3) Uani 1 1 d . . .
C1 C 0.18837(10) 0.95803(19) 0.06529(13) 0.0335(5) Uani 1 1 d . A .
C2 C 0.13701(10) 0.9758(2) 0.09093(13) 0.0351(5) Uani 1 1 d . . .
H2A H 0.1014 1.0353 0.0547 0.042 Uiso 1 1 calc R . .
C3 C 0.13461(11) 0.9201(2) 0.15688(14) 0.0386(5) Uani 1 1 d . A .
H3A H 0.1670 0.8543 0.1904 0.046 Uiso 1 1 calc R . .
C4 C 0.08409(13) 0.9527(2) 0.18352(17) 0.0498(6) Uani 1 1 d D . .
C5 C 0.02545(15) 0.8537(3) 0.1506(2) 0.0347(9) Uani 0.714(6) 1 d PDU A 1
H5A H -0.0070 0.8862 0.1658 0.042 Uiso 0.714(6) 1 calc PR A 1
H5B H 0.0003 0.8466 0.0834 0.042 Uiso 0.714(6) 1 calc PR A 1
C6 C 0.0492(2) 0.7201(3) 0.1918(3) 0.0415(9) Uani 0.714(6) 1 d PDU A 1
H6A H 0.0887 0.7291 0.2556 0.050 Uiso 0.714(6) 1 calc PR A 1
H6B H 0.0118 0.6780 0.1932 0.050 Uiso 0.714(6) 1 calc PR A 1
C7 C 0.0696(3) 0.6353(4) 0.1419(3) 0.0391(11) Uani 0.714(6) 1 d PDU A 1
H7 H 0.0802 0.6761 0.1026 0.047 Uiso 0.714(6) 1 calc PR A 1
C5' C 0.0689(4) 0.8128(8) 0.2147(6) 0.041(2) Uani 0.286(6) 1 d PDU A 2
H5'1 H 0.1124 0.7654 0.2529 0.049 Uiso 0.286(6) 1 calc PR A 2
H5'2 H 0.0489 0.8277 0.2514 0.049 Uiso 0.286(6) 1 calc PR A 2
C6' C 0.0196(5) 0.7337(8) 0.1310(8) 0.048(3) Uani 0.286(6) 1 d PDU A 2
H6'1 H -0.0054 0.7920 0.0781 0.058 Uiso 0.286(6) 1 calc PR A 2
H6'2 H -0.0144 0.6939 0.1407 0.058 Uiso 0.286(6) 1 calc PR A 2
C7' C 0.0533(6) 0.6267(8) 0.1072(8) 0.044(3) Uani 0.286(6) 1 d PDU A 2
H7' H 0.0600 0.6451 0.0595 0.052 Uiso 0.286(6) 1 calc PR A 2
O1 O 0.12273(11) 0.96808(17) 0.28005(11) 0.0617(5) Uani 1 1 d . A .
H1 H 0.1652 0.9806 0.3124 0.074 Uiso 1 1 d R . .
C18 C 0.04488(12) 1.0754(3) 0.14116(17) 0.0579(7) Uani 1 1 d . A .
H18A H 0.0772 1.1463 0.1580 0.087 Uiso 1 1 calc R . .
H18B H 0.0152 1.0930 0.1634 0.087 Uiso 1 1 calc R . .
H18C H 0.0168 1.0663 0.0746 0.087 Uiso 1 1 calc R . .
C8 C 0.07437(11) 0.5088(2) 0.14698(16) 0.0442(5) Uani 1 1 d D . .
C9 C 0.09774(12) 0.4222(2) 0.10043(16) 0.0447(5) Uani 1 1 d . A .
H9A H 0.0608 0.3595 0.0633 0.054 Uiso 1 1 calc R . .
H9B H 0.1380 0.3734 0.1481 0.054 Uiso 1 1 calc R . .
C10 C 0.11684(12) 0.4861(2) 0.03900(16) 0.0454(5) Uani 1 1 d . . .
H10A H 0.1259 0.4191 0.0069 0.054 Uiso 1 1 calc R A .
H10B H 0.0777 0.5381 -0.0076 0.054 Uiso 1 1 calc R . .
C11 C 0.17846(11) 0.5700(2) 0.09108(15) 0.0390(5) Uani 1 1 d . A .
H11A H 0.2159 0.5368 0.1468 0.047 Uiso 1 1 calc R . .
C12 C 0.18613(10) 0.68682(19) 0.06715(13) 0.0357(5) Uani 1 1 d . . .
C13 C 0.13318(11) 0.7545(2) -0.01930(14) 0.0412(5) Uani 1 1 d . A .
H13A H 0.0901 0.7624 -0.0212 0.049 Uiso 1 1 calc R . .
H13B H 0.1235 0.7031 -0.0726 0.049 Uiso 1 1 calc R . .
C14 C 0.15765(11) 0.8869(2) -0.02490(14) 0.0378(5) Uani 1 1 d . . .
H14A H 0.1187 0.9365 -0.0740 0.045 Uiso 1 1 calc R A .
H14B H 0.1925 0.8787 -0.0402 0.045 Uiso 1 1 calc R . .
C15 C 0.21821(11) 1.0898(2) 0.06347(14) 0.0377(5) Uani 1 1 d D . .
H15 H 0.1794 1.1424 0.0151 0.045 Uiso 1 1 calc R A 1
C16 C 0.27069(15) 1.0828(3) 0.0405(2) 0.0469(9) Uani 0.778(5) 1 d PDU A 1
H16A H 0.2519 1.0365 -0.0172 0.070 Uiso 0.778(5) 1 calc PR A 1
H16B H 0.3112 1.0377 0.0891 0.070 Uiso 0.778(5) 1 calc PR A 1
H16C H 0.2836 1.1697 0.0342 0.070 Uiso 0.778(5) 1 calc PR A 1
C16' C 0.1672(5) 1.1700(9) -0.0184(6) 0.040(3) Uani 0.222(5) 1 d PDU A 2
H16D H 0.1494 1.1198 -0.0743 0.060 Uiso 0.222(5) 1 calc PR A 2
H16E H 0.1900 1.2470 -0.0213 0.060 Uiso 0.222(5) 1 calc PR A 2
H16F H 0.1293 1.1949 -0.0126 0.060 Uiso 0.222(5) 1 calc PR A 2
C17 C 0.24853(12) 1.1622(2) 0.15336(15) 0.0483(6) Uani 1 1 d . A .
H17A H 0.2665 1.2449 0.1491 0.072 Uiso 1 1 calc R . .
H17B H 0.2857 1.1117 0.2029 0.072 Uiso 1 1 calc R . .
H17C H 0.2129 1.1765 0.1658 0.072 Uiso 1 1 calc R . .
C19 C 0.06314(14) 0.4393(3) 0.21346(19) 0.0585(7) Uani 1 1 d . A .
H19A H 0.0474 0.5002 0.2408 0.088 Uiso 1 1 calc R . .
H19B H 0.1062 0.4001 0.2616 0.088 Uiso 1 1 calc R . .
H19C H 0.0285 0.3724 0.1812 0.088 Uiso 1 1 calc R . .
C20 C 0.24931(10) 0.7567(2) 0.13461(13) 0.0358(5) Uani 1 1 d . A .

loop_
_atom_site_aniso_label
_atom_site_aniso_U_11
_atom_site_aniso_U_22
_atom_site_aniso_U_33
_atom_site_aniso_U_23
_atom_site_aniso_U_13
_atom_site_aniso_U_12
O2 0.0382(8) 0.0458(9) 0.0469(9) 0.0092(7) 0.0191(7) 0.0033(7)
O3 0.0337(7) 0.0364(8) 0.0340(7) 0.0031(6) 0.0170(6) -0.0020(6)
C1 0.0339(10) 0.0370(11) 0.0312(10) 0.0045(8) 0.0189(9) 0.0018(8)
C2 0.0326(10) 0.0407(11) 0.0326(10) -0.0027(8) 0.0182(9) -0.0033(8)
C3 0.0461(12) 0.0378(11) 0.0397(11) -0.0081(9) 0.0286(10) -0.0104(9)
C4 0.0684(16) 0.0484(14) 0.0576(14) -0.0214(11) 0.0506(13) -0.0237(12)
C5 0.0333(16) 0.0377(17) 0.0403(18) -0.0038(13) 0.0246(15) -0.0013(12)
C6 0.052(2) 0.0355(19) 0.051(2) 0.0008(16) 0.0375(19) -0.0022(15)
C7 0.041(2) 0.0333(19) 0.048(3) -0.0135(17) 0.028(2) -0.0151(15)
C5' 0.044(4) 0.047(5) 0.049(5) -0.007(4) 0.035(4) -0.002(4)
C6' 0.042(5) 0.048(5) 0.064(6) -0.009(4) 0.036(4) -0.006(4)
C7' 0.028(5) 0.049(5) 0.058(7) -0.039(5) 0.027(5) -0.011(4)
O1 0.1000(14) 0.0555(11) 0.0466(10) 0.0037(8) 0.0511(10) 0.0119(10)
C18 0.0421(13) 0.085(2) 0.0504(14) -0.0166(13) 0.0278(12) 0.0002(13)
C8 0.0381(11) 0.0407(13) 0.0595(14) -0.0089(10) 0.0305(11) -0.0079(9)
C9 0.0465(13) 0.0344(11) 0.0581(14) -0.0048(10) 0.0319(12) -0.0052(9)
C10 0.0501(13) 0.0388(12) 0.0526(13) -0.0091(10) 0.0315(12) -0.0067(10)
C11 0.0408(11) 0.0389(12) 0.0433(12) -0.0030(9) 0.0268(10) 0.0001(9)
C12 0.0375(11) 0.0389(12) 0.0364(11) -0.0028(9) 0.0239(9) -0.0008(9)
C13 0.0439(12) 0.0449(13) 0.0337(11) -0.0037(9) 0.0205(10) -0.0040(10)
C14 0.0395(11) 0.0435(12) 0.0336(11) 0.0023(9) 0.0221(9) 0.0007(9)
C15 0.0399(11) 0.0383(12) 0.0388(11) 0.0071(9) 0.0241(10) 0.0011(9)
C16 0.0540(18) 0.0452(17) 0.0554(18) 0.0033(13) 0.0390(16) -0.0012(13)
C16' 0.041(5) 0.037(5) 0.038(5) 0.007(4) 0.019(4) 0.000(4)
C17 0.0527(14) 0.0456(13) 0.0454(13) -0.0012(10) 0.0261(11) -0.0107(10)
C19 0.0608(16) 0.0570(16) 0.0743(18) -0.0035(13) 0.0476(15) -0.0063(12)
C20 0.0396(11) 0.0393(12) 0.0355(11) 0.0039(9) 0.0250(10) 0.0007(9)

loop_
_atom_type_symbol
_atom_type_description
_atom_type_scat_dispersion_real
_atom_type_scat_dispersion_imag
_atom_type_scat_source
C C 0.0033 0.0016 'International Tables Vol C Tables 4.2.6.8 and 6.1.1.4'
H H 0.0000 0.0000 'International Tables Vol C Tables 4.2.6.8 and 6.1.1.4'
O O 0.0106 0.0060 'International Tables Vol C Tables 4.2.6.8 and 6.1.1.4'

loop_
_geom_angle_atom_site_label_1
_geom_angle_atom_site_label_2
_geom_angle_atom_site_label_3
_geom_angle
C20 O3 C1 121.55(15)
O3 C1 C2 110.69(15)
O3 C1 C14 108.26(16)
C2 C1 C14 111.73(16)
O3 C1 C15 104.30(15)
C2 C1 C15 109.71(17)
C14 C1 C15 111.90(16)
C3 C2 C1 128.9(2)
C3 C2 H2A 115.5
C1 C2 H2A 115.5
C2 C3 C4 125.4(2)
C2 C3 H3A 117.3
C4 C3 H3A 117.3
O1 C4 C18 107.86(18)
O1 C4 C3 107.2(2)
C18 C4 C3 113.62(19)
O1 C4 C5 111.9(2)
C18 C4 C5 102.0(2)
C3 C4 C5 114.21(19)
O1 C4 C5' 79.6(3)
C18 C4 C5' 136.4(3)
C3 C4 C5' 104.1(3)
C5 C4 C5' 40.0(3)
C6 C5 C4 114.5(3)
C6 C5 H5A 108.6
C4 C5 H5A 108.6
C6 C5 H5B 108.6
C4 C5 H5B 108.6
H5A C5 H5B 107.6
C7 C6 C5 114.5(3)
C7 C6 H6A 108.6
C5 C6 H6A 108.6
C7 C6 H6B 108.6
C5 C6 H6B 108.6
H6A C6 H6B 107.6
C8 C7 C6 126.4(4)
C8 C7 H7 116.8
C6 C7 H7 116.8
C6' C5' C4 110.2(6)
C6' C5' H5'1 109.6
C4 C5' H5'1 109.6
C6' C5' H5'2 109.6
C4 C5' H5'2 109.6
H5'1 C5' H5'2 108.1
C5' C6' C7' 115.2(7)
C5' C6' H6'1 108.5
C7' C6' H6'1 108.5
C5' C6' H6'2 108.5
C7' C6' H6'2 108.5
H6'1 C6' H6'2 107.5
C8 C7' C6' 127.3(9)
C8 C7' H7' 116.3
C6' C7' H7' 116.3
C4 O1 H1 124.3
C4 C18 H18A 109.5
C4 C18 H18B 109.5
H18A C18 H18B 109.5
C4 C18 H18C 109.5
H18A C18 H18C 109.5
H18B C18 H18C 109.5
C7 C8 C7' 22.2(4)
C7 C8 C9 127.2(3)
C7' C8 C9 113.6(5)
C7 C8 C19 119.1(3)
C7' C8 C19 131.3(5)
C9 C8 C19 113.3(2)
C8 C9 C10 116.84(19)
C8 C9 H9A 108.1
C10 C9 H9A 108.1
C8 C9 H9B 108.1
C10 C9 H9B 108.1
H9A C9 H9B 107.3
C11 C10 C9 112.41(19)
C11 C10 H10A 109.1
C9 C10 H10A 109.1
C11 C10 H10B 109.1
C9 C10 H10B 109.1
H10A C10 H10B 107.9
C12 C11 C10 126.5(2)
C12 C11 H11A 116.8
C10 C11 H11A 116.8
C11 C12 C20 116.50(19)
C11 C12 C13 124.57(19)
C20 C12 C13 118.76(18)
C12 C13 C14 111.15(17)
C12 C13 H13A 109.4
C14 C13 H13A 109.4
C12 C13 H13B 109.4
C14 C13 H13B 109.4
H13A C13 H13B 108.0
C13 C14 C1 110.90(16)
C13 C14 H14A 109.5
C1 C14 H14A 109.5
C13 C14 H14B 109.5
C1 C14 H14B 109.5
H14A C14 H14B 108.0
C16 C15 C16' 96.1(4)
C16 C15 C17 108.6(2)
C16' C15 C17 112.5(4)
C16 C15 C1 114.1(2)
C16' C15 C1 112.3(4)
C17 C15 C1 112.22(17)
C16 C15 H15 107.2
C16' C15 H15 11.1
C17 C15 H15 107.2
C1 C15 H15 107.2
C15 C16 H16A 109.5
C15 C16 H16B 109.5
H16A C16 H16B 109.5
C15 C16 H16C 109.5
H16A C16 H16C 109.5
H16B C16 H16C 109.5
C15 C16' H16D 109.5
C15 C16' H16E 109.5
H16D C16' H16E 109.5
C15 C16' H16F 109.5
H16D C16' H16F 109.5
H16E C16' H16F 109.5
C15 C17 H17A 109.5
C15 C17 H17B 109.5
H17A C17 H17B 109.5
C15 C17 H17C 109.5
H17A C17 H17C 109.5
H17B C17 H17C 109.5
C8 C19 H19A 109.5
C8 C19 H19B 109.5
H19A C19 H19B 109.5
C8 C19 H19C 109.5
H19A C19 H19C 109.5
H19B C19 H19C 109.5
O2 C20 O3 117.09(19)
O2 C20 C12 124.1(2)
O3 C20 C12 118.82(18)

loop_
_geom_bond_atom_site_label_1
_geom_bond_atom_site_label_2
_geom_bond_distance
O2 C20 1.216(2)
O3 C20 1.345(3)
O3 C1 1.466(2)
C1 C2 1.505(3)
C1 C14 1.524(3)
C1 C15 1.550(3)
C2 C3 1.322(3)
C2 H2A 0.9500
C3 C4 1.526(3)
C3 H3A 0.9500
C4 O1 1.424(3)
C4 C18 1.512(4)
C4 C5 1.553(3)
C4 C5' 1.664(8)
C5 C6 1.527(5)
C5 H5A 0.9900
C5 H5B 0.9900
C6 C7 1.494(5)
C6 H6A 0.9900
C6 H6B 0.9900
C7 C8 1.324(5)
C7 H7 0.9500
C5' C6' 1.518(11)
C5' H5'1 0.9900
C5' H5'2 0.9900
C6' C7' 1.548(11)
C6' H6'1 0.9900
C6' H6'2 0.9900
C7' C8 1.367(8)
C7' H7' 0.9500
O1 H1 0.8401
C18 H18A 0.9800
C18 H18B 0.9800
C18 H18C 0.9800
C8 C9 1.506(3)
C8 C19 1.512(3)
C9 C10 1.526(3)
C9 H9A 0.9900
C9 H9B 0.9900
C10 C11 1.494(3)
C10 H10A 0.9900
C10 H10B 0.9900
C11 C12 1.333(3)
C11 H11A 0.9500
C12 C20 1.482(3)
C12 C13 1.507(3)
C13 C14 1.519(3)
C13 H13A 0.9900
C13 H13B 0.9900
C14 H14A 0.9900
C14 H14B 0.9900
C15 C16 1.487(3)
C15 C16' 1.519(8)
C15 C17 1.527(3)
C15 H15 1.0000
C16 H16A 0.9800
C16 H16B 0.9800
C16 H16C 0.9800
C16' H16D 0.9800
C16' H16E 0.9800
C16' H16F 0.9800
C17 H17A 0.9800
C17 H17B 0.9800
C17 H17C 0.9800
C19 H19A 0.9800
C19 H19B 0.9800
C19 H19C 0.9800

loop_
_geom_hbond_atom_site_label_D
_geom_hbond_atom_site_label_H
_geom_hbond_atom_site_label_A
_geom_hbond_distance_DH
_geom_hbond_distance_HA
_geom_hbond_distance_DA
_geom_hbond_angle_DHA
_geom_hbond_site_symmetry_A
O1 H1 O2 0.84 2.47 2.905(3) 113.1 4

loop_
_geom_torsion_atom_site_label_1
_geom_torsion_atom_site_label_2
_geom_torsion_atom_site_label_3
_geom_torsion_atom_site_label_4
_geom_torsion
C20 O3 C1 C2 88.2(2)
C20 O3 C1 C14 -34.6(2)
C20 O3 C1 C15 -153.87(16)
O3 C1 C2 C3 -11.5(3)
C14 C1 C2 C3 109.2(2)
C15 C1 C2 C3 -126.1(2)
C1 C2 C3 C4 174.2(2)
C2 C3 C4 O1 -131.3(2)
C2 C3 C4 C18 -12.3(3)
C2 C3 C4 C5 104.2(3)
C2 C3 C4 C5' 145.3(4)
O1 C4 C5 C6 -58.5(3)
C18 C4 C5 C6 -173.5(2)
C3 C4 C5 C6 63.5(3)
C5' C4 C5 C6 -19.7(4)
C4 C5 C6 C7 -86.0(4)
C5 C6 C7 C8 -160.8(4)
O1 C4 C5' C6' 177.3(6)
C18 C4 C5' C6' 72.2(7)
C3 C4 C5' C6' -77.4(6)
C5 C4 C5' C6' 33.5(4)
C4 C5' C6' C7' 101.3(9)
C5' C6' C7' C8 79.5(13)
C6 C7 C8 C7' 125(2)
C6 C7 C8 C9 -177.1(3)
C6 C7 C8 C19 -4.4(6)
C6' C7' C8 C7 -54.0(15)
C6' C7' C8 C9 173.5(8)
C6' C7' C8 C19 10.1(14)
C7 C8 C9 C10 -1.3(4)
C7' C8 C9 C10 19.2(6)
C19 C8 C9 C10 -174.4(2)
C8 C9 C10 C11 65.5(3)
C9 C10 C11 C12 -136.2(2)
C10 C11 C12 C20 174.02(19)
C10 C11 C12 C13 -1.2(3)
C11 C12 C13 C14 179.10(19)
C20 C12 C13 C14 4.0(3)
C12 C13 C14 C1 -46.1(2)
O3 C1 C14 C13 61.7(2)
C2 C1 C14 C13 -60.4(2)
C15 C1 C14 C13 176.12(17)
O3 C1 C15 C16 60.3(2)
C2 C1 C15 C16 178.92(19)
C14 C1 C15 C16 -56.5(3)
O3 C1 C15 C16' 168.4(4)
C2 C1 C15 C16' -73.0(5)
C14 C1 C15 C16' 51.6(5)
O3 C1 C15 C17 -63.7(2)
C2 C1 C15 C17 54.9(2)
C14 C1 C15 C17 179.50(18)
C1 O3 C20 O2 174.11(16)
C1 O3 C20 C12 -7.8(3)
C11 C12 C20 O2 27.1(3)
C13 C12 C20 O2 -157.45(19)
C11 C12 C20 O3 -150.87(18)
C13 C12 C20 O3 24.6(3)
